data_7233632
loop_
_publ_author_name
'Khadija Hakouk'
'Olivier Oms'
'Anne Dolbecq'
'Jerome Marrot'
'Ali Saad'
'Pierre Mialane'
'Houda El Bekkachi'
'Stephane Jobic'
'Philippe Deniard'
'Remi Dessapt'

_publ_section_title
;
 New photoresponsive charge-transfer spiropyran/polyoxometalate assemblies
 with highly tunable optical properties
;
_journal_name_full 'Journal of Materials Chemistry C'
_journal_page_first 1628
_journal_page_last 1641
_journal_paper_doi 10.1039/C3TC31992J
_journal_volume 2
_journal_year 2014
_chemical_formula_sum 'C84 H98 Mo8 N10 O30'
_chemical_formula_weight 2495.24
_space_group_IT_number 15
_space_group_name_Hall '-C 2yc'
_space_group_name_H-M_alt 'C 1 2/c 1'
_symmetry_cell_setting monoclinic
_symmetry_space_group_name_H-M 'C 1 2/c 1'
_atom_sites_solution_hydrogens geom
_atom_sites_solution_primary direct
_atom_sites_solution_secondary difmap
_cell_angle_alpha 90.00
_cell_angle_beta 100.157(5)
_cell_angle_gamma 90.00
_cell_formula_units_Z 4
_cell_length_a 16.176(4)
_cell_length_b 17.079(4)
_cell_length_c 35.499(8)
_cell_measurement_reflns_used 12341
_cell_measurement_temperature 273(2)
_cell_measurement_theta_max 25
_cell_measurement_theta_min 1.17
_cell_volume 9654(4)
_computing_cell_refinement 'Bruker SMART'
_computing_data_collection 'Bruker SMART'
_computing_data_reduction 'Bruker SAINT'
_computing_molecular_graphics 'Bruker SHELXTL'
_computing_publication_material 'Bruker SHELXTL'
_computing_structure_refinement 'SHELXL-97 (Sheldrick, 1997)'
_computing_structure_solution 'SHELXS-97 (Sheldrick, 1990)'
_diffrn_ambient_temperature 273(2)
_diffrn_detector_area_resol_mean 512x512
_diffrn_measured_fraction_theta_full 1.000
_diffrn_measured_fraction_theta_max 1.000
_diffrn_measurement_device_type 'CCD area detector'
_diffrn_measurement_method 'phi and omega scans'
_diffrn_radiation_monochromator graphite
_diffrn_radiation_source 'fine-focus sealed tube'
_diffrn_radiation_type MoK\a
_diffrn_radiation_wavelength 0.71073
_diffrn_reflns_av_R_equivalents 0.0995
_diffrn_reflns_av_sigmaI/netI 0.1062
_diffrn_reflns_limit_h_max 19
_diffrn_reflns_limit_h_min -12
_diffrn_reflns_limit_k_max 20
_diffrn_reflns_limit_k_min -20
_diffrn_reflns_limit_l_max 42
_diffrn_reflns_limit_l_min -42
_diffrn_reflns_number 25496
_diffrn_reflns_theta_full 25.00
_diffrn_reflns_theta_max 25.00
_diffrn_reflns_theta_min 1.17
_exptl_absorpt_coefficient_mu 1.086
_exptl_absorpt_correction_T_max 0.9786
_exptl_absorpt_correction_T_min 0.8121
_exptl_absorpt_correction_type multi-scans
_exptl_crystal_colour yellow
_exptl_crystal_density_diffrn 1.717
_exptl_crystal_density_method 'not measured'
_exptl_crystal_description parallelepiped
_exptl_crystal_F_000 4992
_exptl_crystal_size_max 0.20
_exptl_crystal_size_mid 0.15
_exptl_crystal_size_min 0.02
_refine_diff_density_max 1.372
_refine_diff_density_min -1.624
_refine_diff_density_rms 0.442
_refine_ls_extinction_method none
_refine_ls_goodness_of_fit_ref 1.054
_refine_ls_hydrogen_treatment constr
_refine_ls_matrix_type full
_refine_ls_number_parameters 600
_refine_ls_number_reflns 8478
_refine_ls_number_restraints 0
_refine_ls_restrained_S_all 1.054
_refine_ls_R_factor_all 0.1365
_refine_ls_R_factor_gt 0.0901
_refine_ls_shift/su_max 0.015
_refine_ls_shift/su_mean 0.000
_refine_ls_structure_factor_coef Fsqd
_refine_ls_weighting_details 'calc w=1/[\s^2^(Fo^2^)+(0.1041P)^2^+184.7061P] where P=(Fo^2^+2Fc^2^)/3'
_refine_ls_weighting_scheme calc
_refine_ls_wR_factor_gt 0.2299
_refine_ls_wR_factor_ref 0.2512
_reflns_number_gt 5404
_reflns_number_total 8478
_reflns_threshold_expression >2\s(I)
_cod_data_source_file 1000001.cif
_cod_data_source_block PCOD1000001
_cod_original_sg_symbol_H-M C2/c
_cod_database_code 7233632

loop_
_symmetry_equiv_pos_as_xyz
'x, y, z'
'-x, y, -z+1/2'
'x+1/2, y+1/2, z'
'-x+1/2, y+1/2, -z+1/2'
'-x, -y, -z'
'x, -y, z-1/2'
'-x+1/2, -y+1/2, -z'
'x+1/2, -y+1/2, z-1/2'

loop_
_atom_site_label
_atom_site_type_symbol
_atom_site_fract_x
_atom_site_fract_y
_atom_site_fract_z
_atom_site_U_iso_or_equiv
_atom_site_adp_type
_atom_site_occupancy
_atom_site_symmetry_multiplicity
_atom_site_calc_flag
_atom_site_refinement_flags
_atom_site_disorder_assembly
_atom_site_disorder_group
Mo1 Mo 0.69429(6) 0.33968(5) -0.00158(3) 0.0345(3) Uani 1 1 d . . .
Mo2 Mo 0.53738(6) 0.21201(6) 0.01451(3) 0.0435(3) Uani 1 1 d . . .
Mo3 Mo 0.78316(7) 0.29998(7) -0.07358(3) 0.0439(3) Uani 1 1 d . . .
Mo4 Mo 0.87067(6) 0.32848(6) 0.05734(3) 0.0393(3) Uani 1 1 d . . .
O1 O 0.7446(5) 0.3277(5) 0.0516(2) 0.044(2) Uani 1 1 d . . .
O2 O 0.8804(5) 0.4251(5) 0.0491(2) 0.048(2) Uani 1 1 d . . .
O3 O 0.7089(5) 0.4357(4) -0.0072(2) 0.048(2) Uani 1 1 d . . .
O4 O 0.8975(6) 0.3191(6) 0.1052(3) 0.060(2) Uani 1 1 d . . .
O5 O 0.5897(5) 0.3342(4) 0.0054(2) 0.045(2) Uani 1 1 d . . .
O6 O 0.6749(5) 0.3021(4) -0.0543(2) 0.0413(19) Uani 1 1 d . . .
O7 O 0.7930(6) 0.3998(5) -0.0786(2) 0.057(2) Uani 1 1 d . . .
O8 O 0.8159(4) 0.2972(4) -0.0067(2) 0.0372(18) Uani 1 1 d . . .
O9 O 0.9651(5) 0.2862(5) 0.0397(2) 0.048(2) Uani 1 1 d . . .
O10 O 0.6030(5) 0.2345(5) 0.0639(2) 0.048(2) Uani 1 1 d . . .
O11 O 0.5270(5) 0.1145(5) 0.0223(3) 0.061(2) Uani 1 1 d . . .
O12 O 0.7529(6) 0.2642(6) -0.1189(3) 0.069(3) Uani 1 1 d . . .
O13 O 0.4405(5) 0.2488(6) 0.0178(3) 0.070(3) Uani 1 1 d . . .
O1A O 0.7747(5) 0.6279(5) 0.1151(2) 0.051(2) Uani 1 1 d . . .
N1A N 0.6120(6) 0.4818(6) 0.0886(3) 0.050(3) Uani 1 1 d . . .
N2A N 0.9193(6) 0.6122(6) 0.1337(3) 0.047(2) Uani 1 1 d . . .
C1A C 0.8401(7) 0.5865(8) 0.1425(4) 0.051(3) Uani 1 1 d . . .
C2A C 0.8296(8) 0.4984(8) 0.1363(4) 0.056(3) Uani 1 1 d . . .
H2A H 0.8761 0.4667 0.1444 0.068 Uiso 1 1 calc R . .
C3A C 0.7600(8) 0.4648(8) 0.1203(4) 0.054(3) Uani 1 1 d . . .
H3A H 0.7554 0.4105 0.1199 0.064 Uiso 1 1 calc R . .
C4A C 0.6896(7) 0.5129(8) 0.1032(3) 0.047(3) Uani 1 1 d . . .
C5A C 0.7007(7) 0.5928(7) 0.1004(3) 0.041(3) Uani 1 1 d . . .
C6A C 0.6382(8) 0.6391(8) 0.0798(4) 0.056(4) Uani 1 1 d . . .
H6A H 0.6463 0.6925 0.0769 0.068 Uiso 1 1 calc R . .
C7A C 0.5622(9) 0.6029(11) 0.0634(5) 0.077(5) Uani 1 1 d . . .
H7A H 0.5199 0.6320 0.0485 0.092 Uiso 1 1 calc R . .
C8A C 0.5504(9) 0.5233(10) 0.0694(5) 0.073(5) Uani 1 1 d . . .
C9A C 0.4699(11) 0.4841(12) 0.0518(7) 0.123(9) Uani 1 1 d . . .
H9A1 H 0.4409 0.5159 0.0313 0.185 Uiso 1 1 calc R . .
H9A2 H 0.4352 0.4773 0.0709 0.185 Uiso 1 1 calc R . .
H9A3 H 0.4820 0.4339 0.0418 0.185 Uiso 1 1 calc R . .
C10A C 0.5971(10) 0.3977(8) 0.0956(5) 0.072(4) Uani 1 1 d . . .
H10A H 0.6057 0.3675 0.0738 0.107 Uiso 1 1 calc R . .
H10B H 0.5406 0.3907 0.0998 0.107 Uiso 1 1 calc R . .
H10C H 0.6356 0.3805 0.1178 0.107 Uiso 1 1 calc R . .
C11A C 0.8395(8) 0.6175(9) 0.1829(4) 0.057(3) Uani 1 1 d . . .
C12A C 0.8899(10) 0.6902(9) 0.1827(4) 0.066(4) Uani 1 1 d . . .
C13A C 0.8927(13) 0.7573(12) 0.2056(5) 0.097(6) Uani 1 1 d . . .
H13A H 0.8590 0.7623 0.2241 0.116 Uiso 1 1 calc R . .
C14A C 0.9477(15) 0.8154(13) 0.1994(5) 0.112(8) Uani 1 1 d . . .
H14A H 0.9514 0.8604 0.2143 0.134 Uiso 1 1 calc R . .
C15A C 0.9986(14) 0.8087(14) 0.1711(6) 0.122(9) Uani 1 1 d . . .
H15A H 1.0367 0.8480 0.1681 0.147 Uiso 1 1 calc R . .
C16A C 0.9913(9) 0.7432(9) 0.1480(5) 0.068(4) Uani 1 1 d . . .
H16A H 1.0231 0.7393 0.1286 0.081 Uiso 1 1 calc R . .
C17A C 0.9370(8) 0.6835(9) 0.1534(4) 0.059(4) Uani 1 1 d . . .
C18A C 0.7493(11) 0.6295(11) 0.1906(5) 0.091(6) Uani 1 1 d . . .
H18A H 0.7515 0.6537 0.2152 0.137 Uiso 1 1 calc R . .
H18B H 0.7216 0.5798 0.1903 0.137 Uiso 1 1 calc R . .
H18C H 0.7187 0.6626 0.1711 0.137 Uiso 1 1 calc R . .
C19A C 0.8874(11) 0.5599(12) 0.2129(4) 0.095(6) Uani 1 1 d . . .
H19A H 0.9389 0.5444 0.2051 0.142 Uiso 1 1 calc R . .
H19B H 0.8533 0.5146 0.2147 0.142 Uiso 1 1 calc R . .
H19C H 0.8997 0.5853 0.2374 0.142 Uiso 1 1 calc R . .
C20A C 0.9378(9) 0.6033(8) 0.0954(4) 0.057(3) Uani 1 1 d . . .
H20A H 0.9225 0.5515 0.0861 0.086 Uiso 1 1 calc R . .
H20B H 0.9968 0.6113 0.0959 0.086 Uiso 1 1 calc R . .
H20C H 0.9064 0.6412 0.0787 0.086 Uiso 1 1 calc R . .
O1B O 1.1993(6) 0.3563(6) 0.1475(3) 0.070(3) Uani 1 1 d . . .
N1B N 1.1852(6) 0.4093(6) 0.0484(3) 0.046(3) Uani 1 1 d . . .
N2B N 1.1071(9) 0.3776(12) 0.1901(4) 0.106(6) Uani 1 1 d . . .
C1B C 1.1457(9) 0.4179(12) 0.1620(5) 0.077(5) Uani 1 1 d . . .
C2B C 1.0874(10) 0.4506(10) 0.1288(5) 0.078(5) Uani 1 1 d . . .
H2B H 1.0395 0.4749 0.1343 0.094 Uiso 1 1 calc R . .
C3B C 1.0946(9) 0.4496(10) 0.0940(5) 0.069(4) Uani 1 1 d . . .
H3B H 1.0555 0.4747 0.0756 0.083 Uiso 1 1 calc R . .
C4B C 1.1670(8) 0.4075(8) 0.0832(4) 0.052(3) Uani 1 1 d . . .
C5B C 1.2160(9) 0.3629(8) 0.1116(4) 0.055(3) Uani 1 1 d . . .
C6B C 1.2836(10) 0.3200(9) 0.1033(4) 0.064(4) Uani 1 1 d . . .
H6B H 1.3174 0.2904 0.1219 0.076 Uiso 1 1 calc R . .
C7B C 1.2982(9) 0.3231(7) 0.0665(4) 0.054(3) Uani 1 1 d . . .
H7B H 1.3424 0.2939 0.0602 0.064 Uiso 1 1 calc R . .
C8B C 1.2503(8) 0.3675(7) 0.0386(4) 0.047(3) Uani 1 1 d . . .
C9B C 1.2649(11) 0.3694(9) -0.0010(4) 0.069(4) Uani 1 1 d . . .
H9B1 H 1.2124 0.3631 -0.0182 0.103 Uiso 1 1 calc R . .
H9B2 H 1.3022 0.3277 -0.0049 0.103 Uiso 1 1 calc R . .
H9B3 H 1.2894 0.4187 -0.0058 0.103 Uiso 1 1 calc R . .
C10B C 1.1358(8) 0.4597(8) 0.0194(4) 0.055(3) Uani 1 1 d . . .
H10D H 1.0774 0.4555 0.0211 0.083 Uiso 1 1 calc R . .
H10E H 1.1440 0.4436 -0.0056 0.083 Uiso 1 1 calc R . .
H10F H 1.1537 0.5130 0.0238 0.083 Uiso 1 1 calc R . .
C11B C 1.2032(11) 0.4756(13) 0.1845(6) 0.092(6) Uani 1 1 d . . .
C12B C 1.2280(14) 0.4397(16) 0.2203(6) 0.111(5) Uani 1 1 d . . .
C13B C 1.2919(13) 0.4512(15) 0.2523(6) 0.118(8) Uani 1 1 d . . .
H13B H 1.3320 0.4903 0.2526 0.141 Uiso 1 1 calc R . .
C14B C 1.2927(17) 0.402(2) 0.2832(6) 0.130(11) Uani 1 1 d . . .
H14B H 1.3364 0.4108 0.3035 0.156 Uiso 1 1 calc R . .
C15B C 1.240(2) 0.343(2) 0.2886(7) 0.147(12) Uani 1 1 d . . .
H15B H 1.2466 0.3144 0.3111 0.176 Uiso 1 1 calc R . .
C16B C 1.1716(15) 0.3284(18) 0.2562(7) 0.141(10) Uani 1 1 d . . .
H16B H 1.1319 0.2890 0.2560 0.169 Uiso 1 1 calc R . .
C17B C 1.1723(15) 0.3805(19) 0.2251(5) 0.132(10) Uani 1 1 d . . .
C18B C 1.2755(15) 0.4997(13) 0.1653(6) 0.122(8) Uani 1 1 d . . .
H18D H 1.2549 0.5109 0.1388 0.183 Uiso 1 1 calc R . .
H18E H 1.3157 0.4579 0.1672 0.183 Uiso 1 1 calc R . .
H18F H 1.3019 0.5456 0.1776 0.183 Uiso 1 1 calc R . .
C19B C 1.1601(18) 0.5584(17) 0.1869(8) 0.161(11) Uani 1 1 d . . .
H19D H 1.1486 0.5815 0.1619 0.241 Uiso 1 1 calc R . .
H19E H 1.1971 0.5918 0.2039 0.241 Uiso 1 1 calc R . .
H19F H 1.1085 0.5518 0.1964 0.241 Uiso 1 1 calc R . .
C20B C 1.0563(13) 0.3116(14) 0.1794(6) 0.111(5) Uani 1 1 d . . .
H20D H 1.0025 0.3283 0.1658 0.167 Uiso 1 1 calc R . .
H20E H 1.0489 0.2831 0.2018 0.167 Uiso 1 1 calc R . .
H20F H 1.0828 0.2785 0.1631 0.167 Uiso 1 1 calc R . .
N1 N 0.4662(14) 0.4733(15) -0.1630(7) 0.161(10) Uani 1 1 d . . .
C1 C 0.5734(16) 0.3624(17) -0.1378(9) 0.176(13) Uani 1 1 d . . .
H1A H 0.5450 0.3191 -0.1284 0.264 Uiso 1 1 calc R . .
H1B H 0.6157 0.3821 -0.1177 0.264 Uiso 1 1 calc R . .
H1C H 0.5991 0.3452 -0.1588 0.264 Uiso 1 1 calc R . .
C2 C 0.5121(15) 0.4250(16) -0.1511(7) 0.121(8) Uani 1 1 d . . .

loop_
_atom_site_aniso_label
_atom_site_aniso_U_11
_atom_site_aniso_U_22
_atom_site_aniso_U_33
_atom_site_aniso_U_23
_atom_site_aniso_U_13
_atom_site_aniso_U_12
Mo1 0.0280(5) 0.0252(5) 0.0472(6) 0.0002(4) -0.0017(4) 0.0005(4)
Mo2 0.0279(5) 0.0343(6) 0.0681(7) -0.0003(5) 0.0079(5) -0.0020(4)
Mo3 0.0421(6) 0.0436(7) 0.0439(6) 0.0048(5) 0.0020(5) -0.0064(5)
Mo4 0.0333(5) 0.0335(6) 0.0465(6) -0.0039(4) -0.0054(4) -0.0045(4)
O1 0.037(4) 0.039(5) 0.054(5) -0.011(4) 0.000(4) -0.001(3)
O2 0.043(5) 0.038(5) 0.061(5) -0.013(4) 0.001(4) -0.005(4)
O3 0.042(4) 0.024(4) 0.074(6) 0.003(4) 0.002(4) 0.002(3)
O4 0.054(6) 0.061(6) 0.062(6) -0.006(5) -0.001(5) -0.007(5)
O5 0.041(4) 0.029(4) 0.066(5) -0.005(4) 0.009(4) -0.002(3)
O6 0.042(4) 0.037(5) 0.040(4) 0.006(3) -0.005(4) -0.002(4)
O7 0.063(6) 0.043(5) 0.062(6) 0.031(4) 0.006(5) -0.009(4)
O8 0.036(4) 0.025(4) 0.047(4) 0.004(3) -0.002(3) -0.005(3)
O9 0.027(4) 0.049(5) 0.064(5) -0.002(4) 0.000(4) -0.002(4)
O10 0.042(5) 0.045(5) 0.057(5) -0.002(4) 0.011(4) -0.006(4)
O11 0.051(5) 0.048(6) 0.083(7) 0.000(5) 0.004(5) -0.012(4)
O12 0.067(6) 0.080(8) 0.062(6) 0.008(5) 0.016(5) 0.002(5)
O13 0.033(5) 0.061(6) 0.117(8) -0.001(6) 0.020(5) 0.011(4)
O1A 0.040(5) 0.038(5) 0.070(6) 0.007(4) -0.007(4) -0.008(4)
N1A 0.042(6) 0.041(6) 0.062(7) -0.002(5) -0.002(5) -0.004(5)
N2A 0.048(6) 0.040(6) 0.050(6) 0.003(5) 0.001(5) -0.005(5)
C1A 0.038(7) 0.054(8) 0.054(8) 0.012(6) -0.009(6) -0.008(6)
C2A 0.042(7) 0.065(9) 0.062(8) 0.009(7) 0.006(6) 0.004(7)
C3A 0.059(8) 0.033(7) 0.065(9) 0.005(6) 0.001(7) 0.003(6)
C4A 0.038(7) 0.053(8) 0.049(7) -0.003(6) 0.005(6) -0.008(6)
C5A 0.039(6) 0.037(7) 0.044(7) 0.001(5) -0.003(5) 0.010(5)
C6A 0.049(8) 0.044(8) 0.073(9) 0.014(7) 0.001(7) -0.004(6)
C7A 0.053(9) 0.088(13) 0.080(11) 0.017(9) -0.012(8) -0.009(8)
C8A 0.047(8) 0.068(11) 0.091(12) -0.009(9) -0.025(8) -0.008(7)
C9A 0.063(11) 0.091(15) 0.19(2) 0.000(14) -0.055(13) -0.024(10)
C10A 0.073(10) 0.045(9) 0.097(12) 0.000(8) 0.014(9) -0.020(7)
C11A 0.051(8) 0.066(10) 0.052(8) 0.005(7) 0.006(6) -0.009(7)
C12A 0.071(10) 0.071(10) 0.052(8) -0.008(7) -0.001(7) -0.024(8)
C13A 0.121(16) 0.100(15) 0.061(10) 0.002(10) -0.008(10) -0.036(13)
C14A 0.15(2) 0.106(17) 0.071(12) -0.031(11) 0.005(13) -0.063(15)
C15A 0.119(17) 0.14(2) 0.100(15) -0.039(14) 0.006(13) -0.091(16)
C16A 0.055(9) 0.069(11) 0.079(10) 0.002(8) 0.012(8) -0.015(8)
C17A 0.033(7) 0.084(11) 0.056(8) 0.008(8) -0.002(6) -0.005(7)
C18A 0.093(13) 0.094(14) 0.099(13) -0.014(11) 0.053(11) -0.020(11)
C19A 0.084(12) 0.139(18) 0.057(9) 0.045(11) 0.001(9) -0.030(12)
C20A 0.054(8) 0.053(9) 0.065(9) -0.001(7) 0.012(7) 0.005(7)
O1B 0.078(7) 0.075(7) 0.062(6) 0.007(5) 0.023(5) 0.024(6)
N1B 0.035(5) 0.039(6) 0.060(7) 0.006(5) -0.001(5) -0.011(4)
N2B 0.064(9) 0.173(18) 0.073(10) 0.006(11) -0.011(8) -0.001(10)
C1B 0.050(9) 0.121(15) 0.065(10) -0.016(10) 0.026(8) 0.002(9)
C2B 0.058(9) 0.089(13) 0.087(12) 0.002(10) 0.012(9) 0.035(9)
C3B 0.047(8) 0.083(12) 0.077(11) 0.019(9) 0.012(8) 0.008(8)
C4B 0.045(7) 0.044(8) 0.065(9) 0.002(6) 0.007(7) 0.003(6)
C5B 0.056(8) 0.053(9) 0.057(8) -0.007(7) 0.009(7) 0.015(7)
C6B 0.074(10) 0.062(10) 0.055(9) 0.012(7) 0.011(7) 0.010(8)
C7B 0.059(8) 0.039(7) 0.065(9) 0.000(6) 0.017(7) 0.015(6)
C8B 0.052(8) 0.034(7) 0.052(8) -0.011(6) -0.002(6) -0.003(6)
C9B 0.094(12) 0.056(9) 0.056(9) 0.005(7) 0.009(8) 0.013(8)
C10B 0.045(7) 0.052(8) 0.063(8) 0.000(7) -0.004(6) -0.004(6)
C11B 0.067(11) 0.112(16) 0.091(13) -0.029(12) -0.003(10) 0.040(11)
C12B 0.088(10) 0.154(16) 0.088(10) 0.010(10) 0.004(8) -0.020(10)
C13B 0.091(14) 0.14(2) 0.105(16) -0.034(15) -0.024(12) 0.035(14)
C14B 0.12(2) 0.20(3) 0.064(13) 0.023(17) -0.002(13) 0.09(2)
C15B 0.18(3) 0.19(3) 0.068(15) -0.001(17) 0.014(18) 0.01(2)
C16B 0.098(17) 0.22(3) 0.114(19) 0.01(2) 0.036(16) 0.021(18)
C17B 0.119(18) 0.25(3) 0.039(10) -0.003(14) 0.028(11) 0.05(2)
C18B 0.14(2) 0.100(18) 0.115(17) -0.022(13) -0.001(16) -0.008(15)
C19B 0.15(2) 0.16(3) 0.17(3) 0.02(2) 0.02(2) -0.02(2)
C20B 0.088(10) 0.154(16) 0.088(10) 0.010(10) 0.004(8) -0.020(10)
N1 0.132(18) 0.17(2) 0.17(2) 0.058(17) -0.008(15) 0.052(16)
C1 0.13(2) 0.16(3) 0.22(3) 0.07(2) -0.01(2) 0.07(2)
C2 0.089(16) 0.13(2) 0.14(2) 0.012(17) -0.003(14) -0.005(14)

loop_
_atom_type_symbol
_atom_type_description
_atom_type_scat_dispersion_real
_atom_type_scat_dispersion_imag
_atom_type_scat_source
O O 0.0106 0.0060 'International Tables Vol C Tables 4.2.6.8 and 6.1.1.4'
Mo Mo -1.6832 0.6857 'International Tables Vol C Tables 4.2.6.8 and 6.1.1.4'
N N 0.0061 0.0033 'International Tables Vol C Tables 4.2.6.8 and 6.1.1.4'
C C 0.0033 0.0016 'International Tables Vol C Tables 4.2.6.8 and 6.1.1.4'
H H 0.0000 0.0000 'International Tables Vol C Tables 4.2.6.8 and 6.1.1.4'

loop_
_geom_angle_atom_site_label_1
_geom_angle_atom_site_label_2
_geom_angle_atom_site_label_3
_geom_angle
_geom_angle_site_symmetry_1
_geom_angle_site_symmetry_3
O3 Mo1 O5 103.2(4) . .
O3 Mo1 O1 100.2(4) . .
O5 Mo1 O1 96.2(4) . .
O3 Mo1 O6 102.1(4) . .
O5 Mo1 O6 97.0(4) . .
O1 Mo1 O6 150.7(3) . .
O3 Mo1 O8 99.9(3) . .
O5 Mo1 O8 156.9(3) . .
O1 Mo1 O8 79.1(3) . .
O6 Mo1 O8 78.6(3) . .
O3 Mo1 O8 175.9(3) . 7_655
O5 Mo1 O8 80.8(3) . 7_655
O1 Mo1 O8 78.5(3) . 7_655
O6 Mo1 O8 77.9(3) . 7_655
O8 Mo1 O8 76.1(3) . 7_655
O3 Mo1 Mo3 91.1(3) . .
O5 Mo1 Mo3 132.6(3) . .
O1 Mo1 Mo3 125.8(2) . .
O6 Mo1 Mo3 35.7(2) . .
O8 Mo1 Mo3 46.7(2) . .
O8 Mo1 Mo3 86.59(19) 7_655 .
O11 Mo2 O13 103.4(5) . .
O11 Mo2 O9 101.1(4) . 7_655
O13 Mo2 O9 101.9(4) . 7_655
O11 Mo2 O10 95.9(4) . .
O13 Mo2 O10 103.2(4) . .
O9 Mo2 O10 145.4(3) 7_655 .
O11 Mo2 O5 164.1(4) . .
O13 Mo2 O5 92.3(4) . .
O9 Mo2 O5 77.7(3) 7_655 .
O10 Mo2 O5 77.8(3) . .
O11 Mo2 O8 94.7(3) . 7_655
O13 Mo2 O8 162.0(4) . 7_655
O9 Mo2 O8 74.6(3) 7_655 7_655
O10 Mo2 O8 74.1(3) . 7_655
O5 Mo2 O8 69.7(3) . 7_655
O12 Mo3 O7 105.8(5) . .
O12 Mo3 O10 99.6(4) . 7_655
O7 Mo3 O10 102.7(4) . 7_655
O12 Mo3 O6 102.0(4) . .
O7 Mo3 O6 96.9(4) . .
O10 Mo3 O6 145.5(3) 7_655 .
O12 Mo3 O8 157.4(4) . .
O7 Mo3 O8 96.7(3) . .
O10 Mo3 O8 76.9(3) 7_655 .
O6 Mo3 O8 72.9(3) . .
O12 Mo3 O1 86.6(4) . 7_655
O7 Mo3 O1 164.6(4) . 7_655
O10 Mo3 O1 83.7(3) 7_655 7_655
O6 Mo3 O1 71.1(3) . 7_655
O8 Mo3 O1 70.9(3) . 7_655
O12 Mo3 Mo1 136.8(3) . .
O7 Mo3 Mo1 86.3(3) . .
O10 Mo3 Mo1 118.4(3) 7_655 .
O6 Mo3 Mo1 34.8(2) . .
O8 Mo3 Mo1 41.51(18) . .
O1 Mo3 Mo1 78.29(19) 7_655 .
O4 Mo4 O2 104.6(4) . .
O4 Mo4 O9 102.6(4) . .
O2 Mo4 O9 102.2(4) . .
O4 Mo4 O1 100.2(4) . .
O2 Mo4 O1 96.5(4) . .
O9 Mo4 O1 145.7(3) . .
O4 Mo4 O6 88.8(4) . 7_655
O2 Mo4 O6 163.7(3) . 7_655
O9 Mo4 O6 83.5(3) . 7_655
O1 Mo4 O6 71.6(3) . 7_655
O4 Mo4 O8 159.9(4) . .
O2 Mo4 O8 94.9(3) . .
O9 Mo4 O8 77.4(3) . .
O1 Mo4 O8 72.5(3) . .
O6 Mo4 O8 71.1(3) 7_655 .
Mo1 O1 Mo4 110.0(4) . .
Mo1 O1 Mo3 110.2(3) . 7_655
Mo4 O1 Mo3 102.7(3) . 7_655
Mo1 O5 Mo2 117.2(4) . .
Mo1 O6 Mo3 109.5(3) . .
Mo1 O6 Mo4 110.7(3) . 7_655
Mo3 O6 Mo4 104.7(3) . 7_655
Mo1 O8 Mo3 91.8(3) . .
Mo1 O8 Mo4 92.1(3) . .
Mo3 O8 Mo4 162.8(3) . .
Mo1 O8 Mo1 103.9(3) . 7_655
Mo3 O8 Mo1 97.9(3) . 7_655
Mo4 O8 Mo1 97.3(3) . 7_655
Mo1 O8 Mo2 163.7(4) . 7_655
Mo3 O8 Mo2 86.3(3) . 7_655
Mo4 O8 Mo2 85.2(2) . 7_655
Mo1 O8 Mo2 92.3(3) 7_655 7_655
Mo4 O9 Mo2 116.8(4) . 7_655
Mo3 O10 Mo2 117.6(4) 7_655 .
C5A O1A C1A 121.3(9) . .
C8A N1A C4A 123.0(12) . .
C8A N1A C10A 118.7(12) . .
C4A N1A C10A 118.3(11) . .
C17A N2A C1A 105.4(11) . .
C17A N2A C20A 119.9(11) . .
C1A N2A C20A 120.7(10) . .
N2A C1A O1A 105.7(9) . .
N2A C1A C2A 110.4(11) . .
O1A C1A C2A 109.1(9) . .
N2A C1A C11A 104.5(10) . .
O1A C1A C11A 109.2(11) . .
C2A C1A C11A 117.3(11) . .
C3A C2A C1A 124.3(12) . .
C3A C2A H2A 117.9 . .
C1A C2A H2A 117.9 . .
C2A C3A C4A 119.2(13) . .
C2A C3A H3A 120.4 . .
C4A C3A H3A 120.4 . .
N1A C4A C5A 118.4(11) . .
N1A C4A C3A 122.4(12) . .
C5A C4A C3A 119.2(11) . .
O1A C5A C4A 121.7(10) . .
O1A C5A C6A 117.5(11) . .
C4A C5A C6A 120.6(11) . .
C5A C6A C7A 118.0(13) . .
C5A C6A H6A 121.0 . .
C7A C6A H6A 121.0 . .
C8A C7A C6A 119.9(14) . .
C8A C7A H7A 120.1 . .
C6A C7A H7A 120.1 . .
N1A C8A C7A 119.7(13) . .
N1A C8A C9A 119.9(15) . .
C7A C8A C9A 120.3(14) . .
C8A C9A H9A1 109.5 . .
C8A C9A H9A2 109.5 . .
H9A1 C9A H9A2 109.5 . .
C8A C9A H9A3 109.5 . .
H9A1 C9A H9A3 109.5 . .
H9A2 C9A H9A3 109.5 . .
N1A C10A H10A 109.5 . .
N1A C10A H10B 109.5 . .
H10A C10A H10B 109.5 . .
N1A C10A H10C 109.5 . .
H10A C10A H10C 109.5 . .
H10B C10A H10C 109.5 . .
C12A C11A C1A 100.9(11) . .
C12A C11A C18A 115.3(14) . .
C1A C11A C18A 111.9(12) . .
C12A C11A C19A 109.0(12) . .
C1A C11A C19A 109.8(13) . .
C18A C11A C19A 109.6(13) . .
C17A C12A C13A 122.2(15) . .
C17A C12A C11A 108.0(13) . .
C13A C12A C11A 129.9(15) . .
C14A C13A C12A 117(2) . .
C14A C13A H13A 121.5 . .
C12A C13A H13A 121.5 . .
C13A C14A C15A 122(2) . .
C13A C14A H14A 119.0 . .
C15A C14A H14A 119.0 . .
C16A C15A C14A 119.3(17) . .
C16A C15A H15A 120.3 . .
C14A C15A H15A 120.3 . .
C17A C16A C15A 120.3(16) . .
C17A C16A H16A 119.9 . .
C15A C16A H16A 119.9 . .
C16A C17A C12A 119.2(15) . .
C16A C17A N2A 130.3(14) . .
C12A C17A N2A 110.5(12) . .
C11A C18A H18A 109.5 . .
C11A C18A H18B 109.5 . .
H18A C18A H18B 109.5 . .
C11A C18A H18C 109.5 . .
H18A C18A H18C 109.5 . .
H18B C18A H18C 109.5 . .
C11A C19A H19A 109.5 . .
C11A C19A H19B 109.5 . .
H19A C19A H19B 109.5 . .
C11A C19A H19C 109.5 . .
H19A C19A H19C 109.5 . .
H19B C19A H19C 109.5 . .
N2A C20A H20A 109.5 . .
N2A C20A H20B 109.5 . .
H20A C20A H20B 109.5 . .
N2A C20A H20C 109.5 . .
H20A C20A H20C 109.5 . .
H20B C20A H20C 109.5 . .
C5B O1B C1B 119.1(11) . .
C4B N1B C8B 122.2(11) . .
C4B N1B C10B 119.2(11) . .
C8B N1B C10B 118.6(11) . .
C20B N2B C1B 119.9(16) . .
C20B N2B C17B 123(2) . .
C1B N2B C17B 103.5(17) . .
N2B C1B C2B 116.0(13) . .
N2B C1B C11B 104.6(15) . .
C2B C1B C11B 115.3(17) . .
N2B C1B O1B 104.4(16) . .
C2B C1B O1B 108.2(12) . .
C11B C1B O1B 107.6(12) . .
C3B C2B C1B 128.3(15) . .
C3B C2B H2B 115.9 . .
C1B C2B H2B 115.9 . .
C2B C3B C4B 118.3(14) . .
C2B C3B H3B 120.9 . .
C4B C3B H3B 120.9 . .
N1B C4B C5B 119.9(12) . .
N1B C4B C3B 123.2(12) . .
C5B C4B C3B 116.9(13) . .
O1B C5B C6B 116.9(12) . .
O1B C5B C4B 123.0(12) . .
C6B C5B C4B 120.0(13) . .
C7B C6B C5B 117.3(13) . .
C7B C6B H6B 121.3 . .
C5B C6B H6B 121.3 . .
C6B C7B C8B 122.5(13) . .
C6B C7B H7B 118.7 . .
C8B C7B H7B 118.7 . .
N1B C8B C7B 117.9(12) . .
N1B C8B C9B 119.5(12) . .
C7B C8B C9B 122.6(12) . .
C8B C9B H9B1 109.5 . .
C8B C9B H9B2 109.5 . .
H9B1 C9B H9B2 109.5 . .
C8B C9B H9B3 109.5 . .
H9B1 C9B H9B3 109.5 . .
H9B2 C9B H9B3 109.5 . .
N1B C10B H10D 109.5 . .
N1B C10B H10E 109.5 . .
H10D C10B H10E 109.5 . .
N1B C10B H10F 109.5 . .
H10D C10B H10F 109.5 . .
H10E C10B H10F 109.5 . .
C12B C11B C1B 104(2) . .
C12B C11B C18B 114.0(17) . .
C1B C11B C18B 113.5(16) . .
C12B C11B C19B 113.5(19) . .
C1B C11B C19B 112.4(16) . .
C18B C11B C19B 99(2) . .
C17B C12B C11B 110(2) . .
C17B C12B C13B 114(2) . .
C11B C12B C13B 136(2) . .
C14B C13B C12B 117(3) . .
C14B C13B H13B 121.4 . .
C12B C13B H13B 121.4 . .
C15B C14B C13B 130(3) . .
C15B C14B H14B 114.8 . .
C13B C14B H14B 114.8 . .
C14B C15B C16B 115(3) . .
C14B C15B H15B 122.5 . .
C16B C15B H15B 122.5 . .
C17B C16B C15B 113(3) . .
C17B C16B H16B 123.5 . .
C15B C16B H16B 123.5 . .
C12B C17B C16B 130(2) . .
C12B C17B N2B 108(2) . .
C16B C17B N2B 122(3) . .
C11B C18B H18D 109.5 . .
C11B C18B H18E 109.5 . .
H18D C18B H18E 109.5 . .
C11B C18B H18F 109.5 . .
H18D C18B H18F 109.5 . .
H18E C18B H18F 109.5 . .
C11B C19B H19D 109.5 . .
C11B C19B H19E 109.5 . .
H19D C19B H19E 109.5 . .
C11B C19B H19F 109.5 . .
H19D C19B H19F 109.5 . .
H19E C19B H19F 109.5 . .
N2B C20B H20D 109.5 . .
N2B C20B H20E 109.5 . .
H20D C20B H20E 109.5 . .
N2B C20B H20F 109.5 . .
H20D C20B H20F 109.5 . .
H20E C20B H20F 109.5 . .
C2 C1 H1A 109.5 . .
C2 C1 H1B 109.5 . .
H1A C1 H1B 109.5 . .
C2 C1 H1C 109.5 . .
H1A C1 H1C 109.5 . .
H1B C1 H1C 109.5 . .
N1 C2 C1 177(3) . .

loop_
_geom_bond_atom_site_label_1
_geom_bond_atom_site_label_2
_geom_bond_distance
_geom_bond_site_symmetry_2
Mo1 O3 1.674(8) .
Mo1 O5 1.754(8) .
Mo1 O1 1.932(8) .
Mo1 O6 1.949(8) .
Mo1 O8 2.134(7) .
Mo1 O8 2.365(7) 7_655
Mo1 Mo3 3.2180(16) .
Mo2 O11 1.701(9) .
Mo2 O13 1.711(8) .
Mo2 O9 1.918(9) 7_655
Mo2 O10 1.922(8) .
Mo2 O5 2.297(8) .
Mo2 O8 2.443(7) 7_655
Mo3 O12 1.710(10) .
Mo3 O7 1.725(8) .
Mo3 O10 1.906(8) 7_655
Mo3 O6 1.991(8) .
Mo3 O8 2.341(7) .
Mo3 O1 2.385(8) 7_655
Mo4 O4 1.684(9) .
Mo4 O2 1.687(8) .
Mo4 O9 1.893(8) .
Mo4 O1 2.013(8) .
Mo4 O6 2.346(8) 7_655
Mo4 O8 2.350(7) .
O1 Mo3 2.385(8) 7_655
O6 Mo4 2.346(8) 7_655
O8 Mo1 2.365(7) 7_655
O8 Mo2 2.443(7) 7_655
O9 Mo2 1.918(9) 7_655
O10 Mo3 1.906(8) 7_655
O1A C5A 1.358(13) .
O1A C1A 1.484(14) .
N1A C8A 1.312(17) .
N1A C4A 1.377(15) .
N1A C10A 1.485(16) .
N2A C17A 1.408(18) .
N2A C1A 1.441(15) .
N2A C20A 1.453(16) .
C1A C2A 1.526(19) .
C1A C11A 1.530(19) .
C2A C3A 1.303(18) .
C2A H2A 0.9300 .
C3A C4A 1.448(17) .
C3A H3A 0.9300 .
C4A C5A 1.382(17) .
C5A C6A 1.386(16) .
C6A C7A 1.409(19) .
C6A H6A 0.9300 .
C7A C8A 1.39(2) .
C7A H7A 0.9300 .
C8A C9A 1.501(19) .
C9A H9A1 0.9600 .
C9A H9A2 0.9600 .
C9A H9A3 0.9600 .
C10A H10A 0.9600 .
C10A H10B 0.9600 .
C10A H10C 0.9600 .
C11A C12A 1.49(2) .
C11A C18A 1.54(2) .
C11A C19A 1.55(2) .
C12A C17A 1.40(2) .
C12A C13A 1.40(2) .
C13A C14A 1.38(3) .
C13A H13A 0.9300 .
C14A C15A 1.41(3) .
C14A H14A 0.9300 .
C15A C16A 1.38(2) .
C15A H15A 0.9300 .
C16A C17A 1.38(2) .
C16A H16A 0.9300 .
C18A H18A 0.9600 .
C18A H18B 0.9600 .
C18A H18C 0.9600 .
C19A H19A 0.9600 .
C19A H19B 0.9600 .
C19A H19C 0.9600 .
C20A H20A 0.9600 .
C20A H20B 0.9600 .
C20A H20C 0.9600 .
O1B C5B 1.352(16) .
O1B C1B 1.511(18) .
N1B C4B 1.320(16) .
N1B C8B 1.368(16) .
N1B C10B 1.465(15) .
N2B C20B 1.41(3) .
N2B C1B 1.44(2) .
N2B C17B 1.48(2) .
C1B C2B 1.48(2) .
C1B C11B 1.49(2) .
C2B C3B 1.26(2) .
C2B H2B 0.9300 .
C3B C4B 1.482(19) .
C3B H3B 0.9300 .
C4B C5B 1.395(18) .
C5B C6B 1.391(19) .
C6B C7B 1.368(18) .
C6B H6B 0.9300 .
C7B C8B 1.373(17) .
C7B H7B 0.9300 .
C8B C9B 1.467(18) .
C9B H9B1 0.9600 .
C9B H9B2 0.9600 .
C9B H9B3 0.9600 .
C10B H10D 0.9600 .
C10B H10E 0.9600 .
C10B H10F 0.9600 .
C11B C12B 1.40(3) .
C11B C18B 1.51(3) .
C11B C19B 1.59(3) .
C12B C17B 1.38(3) .
C12B C13B 1.41(3) .
C13B C14B 1.38(3) .
C13B H13B 0.9300 .
C14B C15B 1.35(4) .
C14B H14B 0.9300 .
C15B C16B 1.47(3) .
C15B H15B 0.9300 .
C16B C17B 1.42(3) .
C16B H16B 0.9300 .
C18B H18D 0.9600 .
C18B H18E 0.9600 .
C18B H18F 0.9600 .
C19B H19D 0.9600 .
C19B H19E 0.9600 .
C19B H19F 0.9600 .
C20B H20D 0.9600 .
C20B H20E 0.9600 .
C20B H20F 0.9600 .
N1 C2 1.14(3) .
C1 C2 1.48(3) .
C1 H1A 0.9600 .
C1 H1B 0.9600 .
C1 H1C 0.9600 .
